data_1554505
loop_
_publ_author_name
'Ng, Chee Koon'
'Tam, Teck Lip Dexter'
'Wei, Fengxia'
'Lu, Xuefeng'
'Wu, Jishan'

_publ_section_title
;
 Anion--\p and anion--\p-radical interactions in
 bis(triphenylphosphonium)-naphthalene diimide salts
;
_journal_issue 1
_journal_name_full 'Organic Chemistry Frontiers'
_journal_page_first 110
_journal_paper_doi 10.1039/C8QO01122B
_journal_volume 6
_journal_year 2019
_chemical_formula_sum 'C66 H66 I N2 O4 P2'
_chemical_formula_weight 1140.04
_space_group_crystal_system monoclinic
_space_group_IT_number 15
_space_group_name_Hall '-C 2yc'
_space_group_name_H-M_alt 'C 1 2/c 1'
_atom_sites_solution_hydrogens mixed
_audit_creation_method SHELXL-2017/1
_audit_update_record
;
2018-10-04 deposited with the CCDC.
2018-12-03 downloaded from the CCDC.
;
_cell_angle_alpha 90
_cell_angle_beta 110.360(2)
_cell_angle_gamma 90
_cell_formula_units_Z 4
_cell_length_a 19.7346(13)
_cell_length_b 19.9943(12)
_cell_length_c 14.9829(7)
_cell_measurement_reflns_used 9981
_cell_measurement_temperature 100(2)
_cell_measurement_theta_max 25.67
_cell_measurement_theta_min 2.98
_cell_volume 5542.6(6)
_computing_cell_refinement 'APEX3 v2016.1-0 (Bruker AXS)'
_computing_data_collection 'APEX3 (Bruker AXS)'
_computing_data_reduction 'SAINT V8.32B (Bruker AXS Inc., 2014)'
_computing_molecular_graphics 'Bruker SHELXTL'
_computing_publication_material 'Bruker SHELXTL'
_computing_structure_refinement 'SHELXL--2014 (Sheldrick 2014)'
_computing_structure_solution 'SHELXT--(Sheldrick 2015)'
_diffrn_ambient_temperature 100(2)
_diffrn_measured_fraction_theta_full 0.997
_diffrn_measured_fraction_theta_max 0.994
_diffrn_measurement_device_type 'Bruker D8 venture'
_diffrn_measurement_method '\f and \w scans'
_diffrn_radiation_type MoK\a
_diffrn_radiation_wavelength 0.71073
_diffrn_reflns_av_R_equivalents 0.0356
_diffrn_reflns_av_unetI/netI 0.0336
_diffrn_reflns_Laue_measured_fraction_full 0.997
_diffrn_reflns_Laue_measured_fraction_max 0.994
_diffrn_reflns_limit_h_max 26
_diffrn_reflns_limit_h_min -26
_diffrn_reflns_limit_k_max 26
_diffrn_reflns_limit_k_min -26
_diffrn_reflns_limit_l_max 14
_diffrn_reflns_limit_l_min -19
_diffrn_reflns_number 28147
_diffrn_reflns_point_group_measured_fraction_full 0.997
_diffrn_reflns_point_group_measured_fraction_max 0.994
_diffrn_reflns_theta_full 25.242
_diffrn_reflns_theta_max 28.339
_diffrn_reflns_theta_min 2.900
_exptl_absorpt_coefficient_mu 0.687
_exptl_absorpt_correction_T_max 0.7453
_exptl_absorpt_correction_T_min 0.7103
_exptl_absorpt_correction_type multi-scan
_exptl_absorpt_process_details 'Sadabs, (Sheldrick 2012)'
_exptl_crystal_colour Dark_Green
_exptl_crystal_density_diffrn 1.366
_exptl_crystal_density_meas ?
_exptl_crystal_density_method 'Not Measured'
_exptl_crystal_description Block
_exptl_crystal_F_000 2364
_exptl_crystal_size_max 0.161
_exptl_crystal_size_mid 0.070
_exptl_crystal_size_min 0.068
_refine_diff_density_max 2.710
_refine_diff_density_min -1.072
_refine_diff_density_rms 0.104
_refine_ls_extinction_method none
_refine_ls_goodness_of_fit_ref 1.039
_refine_ls_hydrogen_treatment mixed
_refine_ls_matrix_type full
_refine_ls_number_parameters 413
_refine_ls_number_reflns 6877
_refine_ls_number_restraints 213
_refine_ls_restrained_S_all 1.046
_refine_ls_R_factor_all 0.0664
_refine_ls_R_factor_gt 0.0566
_refine_ls_shift/su_max 0.001
_refine_ls_shift/su_mean 0.000
_refine_ls_structure_factor_coef Fsqd
_refine_ls_weighting_details 'w=1/[\s^2^(Fo^2^)+(0.0807P)^2^+22.7239P] where P=(Fo^2^+2Fc^2^)/3'
_refine_ls_weighting_scheme calc
_refine_ls_wR_factor_gt 0.1493
_refine_ls_wR_factor_ref 0.1555
_reflns_Friedel_coverage 0.000
_reflns_number_gt 5841
_reflns_number_total 6877
_reflns_threshold_expression 'I > 2\s(I)'
_cod_data_source_file c8qo01122b2.cif
_cod_data_source_block I440
_cod_depositor_comments
;
The following automatic conversions were performed:

data item '_exptl_absorpt_correction_type' value 'Multi-scan' was
changed to 'multi-scan' in accordance with the
/home/saulius/struct/COD-crude-data/automatic-downloads/DataCite-retrospective/RSC/depositions/lib/dictionaries/cif_core.dic
dictionary named 'cif_core.dic' version 2.4.2 last updated on
2011-04-26.

data item '_exptl_crystal_density_meas' value 'Not Measured' was
changed to '?' -- the value is perceived as not measured.

Automatic conversion script
Id: cif_fix_values 6909 2019-04-08 15:41:33Z antanas 
;
_cod_original_sg_symbol_H-M 'C 2/c'
_cod_database_code 1554505
_shelx_shelxl_version_number 2017/1
_shelx_space_group_comment
; 
The symmetry employed for this shelxl refinement is uniquely defined 
by the following loop, which should always be used as a source of 
symmetry information in preference to the above space-group names. 
They are only intended as comments. 
;
_computing_bruker_data_scaling 'SADABS V2012/1 (Bruker AXS Inc.)'

loop_
_space_group_symop_operation_xyz
'x, y, z'
'-x, y, -z+1/2'
'x+1/2, y+1/2, z'
'-x+1/2, y+1/2, -z+1/2'
'-x, -y, -z'
'x, -y, z-1/2'
'-x+1/2, -y+1/2, -z'
'x+1/2, -y+1/2, z-1/2'

loop_
_atom_site_label
_atom_site_type_symbol
_atom_site_fract_x
_atom_site_fract_y
_atom_site_fract_z
_atom_site_U_iso_or_equiv
_atom_site_adp_type
_atom_site_occupancy
_atom_site_site_symmetry_order
_atom_site_calc_flag
_atom_site_refinement_flags_posn
_atom_site_refinement_flags_adp
_atom_site_refinement_flags_occupancy
_atom_site_disorder_assembly
_atom_site_disorder_group
C9 C 0.2187(3) 0.4716(3) 0.2385(3) 0.0358(7) Uani 0.646(3) 1 d D U P A 1
H9 H 0.245590 0.428340 0.247156 0.043 Uiso 0.646(3) 1 calc R U P A 1
C10 C 0.2504(3) 0.5173(3) 0.1817(4) 0.0361(8) Uani 0.646(3) 1 d D U P A 1
H10A H 0.225293 0.560915 0.172958 0.043 Uiso 0.646(3) 1 calc R U P A 1
H10B H 0.301973 0.525279 0.219522 0.043 Uiso 0.646(3) 1 calc R U P A 1
C11 C 0.2454(4) 0.4909(4) 0.0848(4) 0.0365(10) Uani 0.646(3) 1 d D U P A 1
H11A H 0.194574 0.483335 0.046095 0.055 Uiso 0.646(3) 1 calc R U P A 1
H11B H 0.272069 0.448724 0.092458 0.055 Uiso 0.646(3) 1 calc R U P A 1
H11C H 0.266273 0.523700 0.053106 0.055 Uiso 0.646(3) 1 calc R U P A 1
C12 C 0.1381(3) 0.4551(3) 0.1877(4) 0.0385(8) Uani 0.646(3) 1 d D U P A 1
H12A H 0.132705 0.430302 0.128449 0.046 Uiso 0.646(3) 1 calc R U P A 1
H12B H 0.122002 0.425277 0.229159 0.046 Uiso 0.646(3) 1 calc R U P A 1
C13 C 0.0887(3) 0.5162(3) 0.1626(5) 0.0450(8) Uani 0.646(3) 1 d D U P A 1
H13A H 0.100419 0.543641 0.114895 0.054 Uiso 0.646(3) 1 calc R U P A 1
H13B H 0.097313 0.543902 0.220305 0.054 Uiso 0.646(3) 1 calc R U P A 1
C14 C 0.0088(3) 0.4958(4) 0.1225(6) 0.0530(10) Uani 0.646(3) 1 d D U P A 1
H14A H -0.002952 0.467957 0.169842 0.064 Uiso 0.646(3) 1 calc R U P A 1
H14B H -0.000157 0.468743 0.064209 0.064 Uiso 0.646(3) 1 calc R U P A 1
C15 C -0.0400(4) 0.5579(4) 0.0990(6) 0.0610(12) Uani 0.646(3) 1 d D U P A 1
H15A H -0.029524 0.584643 0.050541 0.092 Uiso 0.646(3) 1 calc R U P A 1
H15B H -0.030836 0.584852 0.156738 0.092 Uiso 0.646(3) 1 calc R U P A 1
H15C H -0.090774 0.544001 0.074879 0.092 Uiso 0.646(3) 1 calc R U P A 1
C9X C 0.2191(4) 0.5152(5) 0.2322(5) 0.0357(8) Uani 0.354(3) 1 d D U P A 2
H9X H 0.236587 0.561275 0.225701 0.043 Uiso 0.354(3) 1 calc R U P A 2
C10X C 0.2608(5) 0.4648(5) 0.1947(6) 0.0353(8) Uani 0.354(3) 1 d D U P A 2
H10C H 0.312356 0.466834 0.235856 0.042 Uiso 0.354(3) 1 calc R U P A 2
H10D H 0.243020 0.419446 0.201314 0.042 Uiso 0.354(3) 1 calc R U P A 2
C11X C 0.2562(8) 0.4739(7) 0.0926(6) 0.0368(12) Uani 0.354(3) 1 d D U P A 2
H11D H 0.209201 0.457838 0.049816 0.055 Uiso 0.354(3) 1 calc R U P A 2
H11E H 0.294861 0.448295 0.081491 0.055 Uiso 0.354(3) 1 calc R U P A 2
H11F H 0.261521 0.521384 0.080370 0.055 Uiso 0.354(3) 1 calc R U P A 2
C12X C 0.1365(4) 0.5125(5) 0.1806(7) 0.0401(8) Uani 0.354(3) 1 d D U P A 2
H12C H 0.125600 0.526128 0.113558 0.048 Uiso 0.354(3) 1 calc R U P A 2
H12D H 0.120435 0.465538 0.180327 0.048 Uiso 0.354(3) 1 calc R U P A 2
C13X C 0.0925(4) 0.5563(6) 0.2238(7) 0.0468(10) Uani 0.354(3) 1 d D U P A 2
H13C H 0.114874 0.601215 0.237246 0.056 Uiso 0.354(3) 1 calc R U P A 2
H13D H 0.093944 0.536575 0.285090 0.056 Uiso 0.354(3) 1 calc R U P A 2
C14X C 0.0134(5) 0.5635(7) 0.1580(9) 0.0520(10) Uani 0.354(3) 1 d D U P A 2
H14C H 0.012674 0.589493 0.101470 0.062 Uiso 0.354(3) 1 calc R U P A 2
H14D H -0.012199 0.590368 0.191891 0.062 Uiso 0.354(3) 1 calc R U P A 2
C15X C -0.0335(8) 0.4941(8) 0.1201(11) 0.0592(14) Uani 0.354(3) 1 d . U P A 2
H15D H -0.082462 0.505596 0.077814 0.089 Uiso 0.354(3) 1 calc R U P A 2
H15E H -0.036246 0.468761 0.174724 0.089 Uiso 0.354(3) 1 calc R U P A 2
H15F H -0.009711 0.466897 0.085254 0.089 Uiso 0.354(3) 1 calc R U P A 2
I1 I 0.500000 0.52111(2) 0.750000 0.04270(14) Uani 1 2 d S T P . .
P1 P 0.57447(4) 0.29743(3) 0.56548(5) 0.01641(15) Uani 1 1 d . . . . .
O1 O 0.30794(11) 0.38908(11) 0.41290(16) 0.0262(5) Uani 1 1 d . . . . .
O2 O 0.31301(10) 0.61552(10) 0.39223(14) 0.0195(4) Uani 1 1 d . . . . .
N1 N 0.31163(12) 0.50170(12) 0.39436(17) 0.0167(4) Uani 1 1 d . . . . .
C1 C 0.53807(14) 0.49895(13) 0.51989(18) 0.0142(5) Uani 1 1 d . . . . .
C2 C 0.57442(14) 0.43765(13) 0.54567(18) 0.0151(5) Uani 1 1 d . . . . .
C3 C 0.53386(14) 0.37773(13) 0.53227(18) 0.0160(5) Uani 1 1 d . . . . .
C4 C 0.45888(14) 0.38022(14) 0.49413(19) 0.0173(5) Uani 1 1 d . . . . .
H4 H 0.431864 0.339951 0.486123 0.021 Uiso 1 1 calc R U . . .
C5 C 0.42276(14) 0.44076(13) 0.46750(19) 0.0160(5) Uani 1 1 d . . . . .
C6 C 0.34451(14) 0.44014(14) 0.42422(19) 0.0182(5) Uani 1 1 d . . . . .
C7 C 0.34743(14) 0.56275(13) 0.41258(18) 0.0160(5) Uani 1 1 d . . . . .
C8 C 0.23379(15) 0.50083(16) 0.3385(2) 0.0217(6) Uani 1 1 d D . . . .
H8A H 0.213(2) 0.4709(17) 0.369(3) 0.033 Uiso 1 1 d D U . . .
H8B H 0.215(2) 0.5433(12) 0.339(3) 0.033 Uiso 1 1 d D U . . .
C16 C 0.50155(15) 0.23794(13) 0.5442(2) 0.0215(6) Uani 1 1 d . . . . .
C17 C 0.48391(19) 0.21200(16) 0.6192(3) 0.0311(7) Uani 1 1 d . . . . .
H17 H 0.512477 0.222960 0.682889 0.037 Uiso 1 1 calc R U . . .
C18 C 0.4245(2) 0.16998(19) 0.6012(3) 0.0419(9) Uani 1 1 d . . . . .
H18 H 0.412895 0.151774 0.652718 0.050 Uiso 1 1 calc R U . . .
C19 C 0.3823(2) 0.15470(19) 0.5087(3) 0.0438(10) Uani 1 1 d . . . . .
H19 H 0.341104 0.126813 0.496674 0.053 Uiso 1 1 calc R U . . .
C20 C 0.3996(2) 0.17962(19) 0.4340(3) 0.0427(9) Uani 1 1 d . . . . .
H20 H 0.370519 0.168589 0.370578 0.051 Uiso 1 1 calc R U . . .
C21 C 0.45942(19) 0.22085(17) 0.4505(3) 0.0327(7) Uani 1 1 d . . . . .
H21 H 0.471687 0.237354 0.398606 0.039 Uiso 1 1 calc R U . . .
C22 C 0.62304(15) 0.29567(13) 0.69199(19) 0.0176(5) Uani 1 1 d . . . . .
C23 C 0.67647(16) 0.24911(15) 0.7361(2) 0.0223(6) Uani 1 1 d . . . . .
H23 H 0.689229 0.215966 0.699335 0.027 Uiso 1 1 calc R U . . .
C24 C 0.71126(17) 0.25121(17) 0.8344(2) 0.0281(7) Uani 1 1 d . . . . .
H24 H 0.748101 0.219667 0.864712 0.034 Uiso 1 1 calc R U . . .
C25 C 0.69222(17) 0.29930(17) 0.8884(2) 0.0273(6) Uani 1 1 d . . . . .
H25 H 0.716191 0.300601 0.955420 0.033 Uiso 1 1 calc R U . . .
C26 C 0.63864(16) 0.34517(16) 0.8450(2) 0.0242(6) Uani 1 1 d . . . . .
H26 H 0.625895 0.378001 0.882188 0.029 Uiso 1 1 calc R U . . .
C27 C 0.60311(16) 0.34346(14) 0.7466(2) 0.0208(5) Uani 1 1 d . . . . .
H27 H 0.565637 0.374532 0.716768 0.025 Uiso 1 1 calc R U . . .
C28 C 0.62023(16) 0.27100(15) 0.4870(2) 0.0223(6) Uani 1 1 d . . . . .
C29 C 0.65172(17) 0.20762(17) 0.4975(2) 0.0290(7) Uani 1 1 d . . . . .
H29 H 0.651810 0.179647 0.548772 0.035 Uiso 1 1 calc R U . . .
C30 C 0.68272(18) 0.18570(19) 0.4332(3) 0.0358(8) Uani 1 1 d . . . . .
H30 H 0.705593 0.143200 0.441254 0.043 Uiso 1 1 calc R U . . .
C31 C 0.68038(19) 0.2258(2) 0.3571(3) 0.0384(8) Uani 1 1 d . . . . .
H31 H 0.701699 0.210431 0.312891 0.046 Uiso 1 1 calc R U . . .
C32 C 0.6477(2) 0.2874(2) 0.3442(3) 0.0383(8) Uani 1 1 d . . . . .
H32 H 0.645548 0.313989 0.290716 0.046 Uiso 1 1 calc R U . . .
C33 C 0.61763(18) 0.31102(17) 0.4103(2) 0.0289(7) Uani 1 1 d . . . . .
H33 H 0.595711 0.353950 0.402616 0.035 Uiso 1 1 calc R U . . .

loop_
_atom_site_aniso_label
_atom_site_aniso_U_11
_atom_site_aniso_U_22
_atom_site_aniso_U_33
_atom_site_aniso_U_23
_atom_site_aniso_U_13
_atom_site_aniso_U_12
C9 0.0277(13) 0.0421(15) 0.0338(13) -0.0003(13) 0.0058(11) 0.0027(13)
C10 0.0295(14) 0.0429(16) 0.0321(14) -0.0002(13) 0.0059(12) 0.0016(13)
C11 0.0322(19) 0.045(2) 0.0296(17) -0.0015(16) 0.0072(15) 0.0039(17)
C12 0.0290(13) 0.0432(15) 0.0381(14) -0.0006(13) 0.0052(12) 0.0022(13)
C13 0.0299(14) 0.0500(16) 0.0471(15) -0.0012(13) 0.0033(13) 0.0025(13)
C14 0.0327(16) 0.0582(19) 0.0564(18) -0.0024(16) 0.0007(16) 0.0020(16)
C15 0.039(2) 0.064(2) 0.064(2) -0.004(2) -0.0028(19) 0.004(2)
C9X 0.0276(14) 0.0419(15) 0.0338(14) 0.0000(13) 0.0059(12) 0.0022(14)
C10X 0.0295(15) 0.0422(17) 0.0311(15) -0.0005(14) 0.0065(13) 0.0029(14)
C11X 0.033(2) 0.043(2) 0.0303(19) -0.0005(19) 0.0059(18) 0.004(2)
C12X 0.0288(14) 0.0454(15) 0.0400(14) -0.0002(13) 0.0041(13) 0.0029(14)
C13X 0.0316(16) 0.0518(18) 0.0481(17) -0.0004(16) 0.0028(16) 0.0035(16)
C14X 0.0340(16) 0.0566(18) 0.0545(17) -0.0013(16) 0.0014(15) 0.0032(16)
C15X 0.038(2) 0.064(2) 0.062(2) -0.002(2) -0.001(2) 0.001(2)
I1 0.0756(3) 0.0327(2) 0.02782(18) 0.000 0.02813(17) 0.000
P1 0.0179(3) 0.0124(3) 0.0181(3) -0.0002(2) 0.0052(3) 0.0056(2)
O1 0.0184(10) 0.0181(10) 0.0362(12) 0.0032(9) 0.0020(9) -0.0020(8)
O2 0.0170(9) 0.0175(9) 0.0234(10) 0.0031(8) 0.0063(8) 0.0072(7)
N1 0.0124(10) 0.0177(11) 0.0187(11) 0.0023(9) 0.0037(8) 0.0029(8)
C1 0.0147(12) 0.0144(12) 0.0134(11) 0.0019(9) 0.0050(9) 0.0037(9)
C2 0.0151(12) 0.0165(12) 0.0132(11) 0.0019(9) 0.0043(9) 0.0044(9)
C3 0.0178(12) 0.0136(12) 0.0171(12) 0.0022(9) 0.0067(10) 0.0054(9)
C4 0.0182(12) 0.0149(12) 0.0187(12) 0.0023(10) 0.0064(10) 0.0022(10)
C5 0.0154(12) 0.0146(12) 0.0170(12) 0.0021(9) 0.0043(10) 0.0020(9)
C6 0.0172(12) 0.0182(13) 0.0186(12) 0.0040(10) 0.0052(10) 0.0037(10)
C7 0.0160(12) 0.0179(13) 0.0147(11) 0.0020(9) 0.0062(9) 0.0036(9)
C8 0.0127(12) 0.0256(14) 0.0247(14) 0.0030(11) 0.0037(11) 0.0038(10)
C16 0.0207(13) 0.0118(12) 0.0306(15) -0.0026(10) 0.0071(11) 0.0046(10)
C17 0.0335(17) 0.0242(15) 0.0408(18) -0.0083(13) 0.0194(15) -0.0053(13)
C18 0.042(2) 0.0328(19) 0.063(2) -0.0128(17) 0.0337(19) -0.0118(16)
C19 0.0265(17) 0.0253(17) 0.078(3) -0.0163(18) 0.0159(18) -0.0053(14)
C20 0.0317(18) 0.0273(17) 0.052(2) -0.0090(16) -0.0067(16) -0.0022(14)
C21 0.0341(18) 0.0211(15) 0.0343(17) -0.0013(13) 0.0011(14) 0.0002(13)
C22 0.0194(12) 0.0139(12) 0.0185(12) 0.0036(9) 0.0056(10) 0.0018(10)
C23 0.0222(14) 0.0189(13) 0.0264(14) 0.0065(11) 0.0090(11) 0.0073(11)
C24 0.0238(14) 0.0294(16) 0.0279(15) 0.0116(12) 0.0050(12) 0.0088(12)
C25 0.0279(15) 0.0315(16) 0.0198(13) 0.0064(12) 0.0049(12) -0.0015(13)
C26 0.0280(15) 0.0234(14) 0.0219(13) -0.0001(11) 0.0095(12) -0.0024(12)
C27 0.0223(13) 0.0181(13) 0.0215(13) 0.0031(10) 0.0070(11) 0.0033(10)
C28 0.0210(13) 0.0239(14) 0.0229(13) -0.0058(11) 0.0087(11) 0.0035(11)
C29 0.0272(15) 0.0271(16) 0.0324(16) -0.0053(13) 0.0098(13) 0.0069(12)
C30 0.0286(16) 0.0368(19) 0.0427(19) -0.0133(15) 0.0134(15) 0.0078(14)
C31 0.0321(18) 0.047(2) 0.044(2) -0.0206(17) 0.0223(16) -0.0026(15)
C32 0.044(2) 0.047(2) 0.0298(17) -0.0076(15) 0.0203(15) -0.0085(17)
C33 0.0319(16) 0.0301(16) 0.0268(15) -0.0047(12) 0.0129(13) -0.0002(13)

loop_
_atom_type_symbol
_atom_type_description
_atom_type_scat_dispersion_real
_atom_type_scat_dispersion_imag
_atom_type_scat_source
C C 0.0033 0.0016 'International Tables Vol C Tables 4.2.6.8 and 6.1.1.4'
H H 0.0000 0.0000 'International Tables Vol C Tables 4.2.6.8 and 6.1.1.4'
I I -0.4742 1.8119 'International Tables Vol C Tables 4.2.6.8 and 6.1.1.4'
N N 0.0061 0.0033 'International Tables Vol C Tables 4.2.6.8 and 6.1.1.4'
O O 0.0106 0.0060 'International Tables Vol C Tables 4.2.6.8 and 6.1.1.4'
P P 0.1023 0.0942 'International Tables Vol C Tables 4.2.6.8 and 6.1.1.4'

loop_
_geom_angle_atom_site_label_1
_geom_angle_atom_site_label_2
_geom_angle_atom_site_label_3
_geom_angle
_geom_angle_site_symmetry_1
_geom_angle_site_symmetry_3
C10 C9 C8 109.8(4) . .
C10 C9 C12 114.0(4) . .
C8 C9 C12 112.3(4) . .
C10 C9 H9 106.8 . .
C8 C9 H9 106.8 . .
C12 C9 H9 106.8 . .
C11 C10 C9 115.1(5) . .
C11 C10 H10A 108.5 . .
C9 C10 H10A 108.5 . .
C11 C10 H10B 108.5 . .
C9 C10 H10B 108.5 . .
H10A C10 H10B 107.5 . .
C10 C11 H11A 109.5 . .
C10 C11 H11B 109.5 . .
H11A C11 H11B 109.5 . .
C10 C11 H11C 109.5 . .
H11A C11 H11C 109.5 . .
H11B C11 H11C 109.5 . .
C13 C12 C9 114.3(4) . .
C13 C12 H12A 108.7 . .
C9 C12 H12A 108.7 . .
C13 C12 H12B 108.7 . .
C9 C12 H12B 108.7 . .
H12A C12 H12B 107.6 . .
C12 C13 C14 111.4(5) . .
C12 C13 H13A 109.4 . .
C14 C13 H13A 109.4 . .
C12 C13 H13B 109.4 . .
C14 C13 H13B 109.4 . .
H13A C13 H13B 108.0 . .
C13 C14 C15 110.6(6) . .
C13 C14 H14A 109.5 . .
C15 C14 H14A 109.5 . .
C13 C14 H14B 109.5 . .
C15 C14 H14B 109.5 . .
H14A C14 H14B 108.1 . .
C14 C15 H15A 109.5 . .
C14 C15 H15B 109.5 . .
H15A C15 H15B 109.5 . .
C14 C15 H15C 109.5 . .
H15A C15 H15C 109.5 . .
H15B C15 H15C 109.5 . .
C10X C9X C12X 113.8(6) . .
C10X C9X C8 109.0(6) . .
C12X C9X C8 107.2(6) . .
C10X C9X H9X 108.9 . .
C12X C9X H9X 108.9 . .
C8 C9X H9X 108.9 . .
C11X C10X C9X 116.3(7) . .
C11X C10X H10C 108.2 . .
C9X C10X H10C 108.2 . .
C11X C10X H10D 108.2 . .
C9X C10X H10D 108.2 . .
H10C C10X H10D 107.4 . .
C10X C11X H11D 109.5 . .
C10X C11X H11E 109.5 . .
H11D C11X H11E 109.5 . .
C10X C11X H11F 109.5 . .
H11D C11X H11F 109.5 . .
H11E C11X H11F 109.5 . .
C13X C12X C9X 115.1(6) . .
C13X C12X H12C 108.5 . .
C9X C12X H12C 108.5 . .
C13X C12X H12D 108.5 . .
C9X C12X H12D 108.5 . .
H12C C12X H12D 107.5 . .
C12X C13X C14X 112.5(7) . .
C12X C13X H13C 109.1 . .
C14X C13X H13C 109.1 . .
C12X C13X H13D 109.1 . .
C14X C13X H13D 109.1 . .
H13C C13X H13D 107.8 . .
C13X C14X C15X 117.7(10) . .
C13X C14X H14C 107.9 . .
C15X C14X H14C 107.9 . .
C13X C14X H14D 107.9 . .
C15X C14X H14D 107.9 . .
H14C C14X H14D 107.2 . .
C14X C15X H15D 109.5 . .
C14X C15X H15E 109.5 . .
H15D C15X H15E 109.5 . .
C14X C15X H15F 109.5 . .
H15D C15X H15F 109.5 . .
H15E C15X H15F 109.5 . .
C3 P1 C28 111.19(13) . .
C3 P1 C22 109.48(12) . .
C28 P1 C22 118.62(13) . .
C3 P1 C16 106.85(13) . .
C28 P1 C16 104.00(14) . .
C22 P1 C16 105.79(13) . .
C7 N1 C6 124.5(2) . .
C7 N1 C8 118.8(2) . .
C6 N1 C8 116.8(2) . .
C2 C1 C5 120.4(2) . 5_666
C2 C1 C1 120.6(3) . 5_666
C5 C1 C1 119.0(3) 5_666 5_666
C1 C2 C3 119.3(2) . .
C1 C2 C7 119.3(2) . 5_666
C3 C2 C7 121.4(2) . 5_666
C4 C3 C2 119.8(2) . .
C4 C3 P1 117.2(2) . .
C2 C3 P1 122.99(19) . .
C3 C4 C5 121.0(3) . .
C3 C4 H4 119.5 . .
C5 C4 H4 119.5 . .
C4 C5 C1 120.2(2) . 5_666
C4 C5 C6 118.7(2) . .
C1 C5 C6 121.1(2) 5_666 .
O1 C6 N1 120.4(2) . .
O1 C6 C5 123.5(2) . .
N1 C6 C5 116.1(2) . .
O2 C7 N1 120.3(2) . .
O2 C7 C2 121.5(2) . 5_666
N1 C7 C2 118.2(2) . 5_666
N1 C8 C9 111.7(3) . .
N1 C8 C9X 111.7(3) . .
N1 C8 H8A 106(2) . .
C9 C8 H8A 106(3) . .
C9X C8 H8A 132(3) . .
N1 C8 H8B 109(2) . .
C9 C8 H8B 115(3) . .
C9X C8 H8B 85(3) . .
H8A C8 H8B 109(4) . .
C17 C16 C21 119.4(3) . .
C17 C16 P1 120.8(2) . .
C21 C16 P1 119.7(3) . .
C16 C17 C18 120.1(3) . .
C16 C17 H17 119.9 . .
C18 C17 H17 119.9 . .
C19 C18 C17 120.1(4) . .
C19 C18 H18 120.0 . .
C17 C18 H18 120.0 . .
C20 C19 C18 120.3(3) . .
C20 C19 H19 119.9 . .
C18 C19 H19 119.9 . .
C19 C20 C21 120.5(4) . .
C19 C20 H20 119.7 . .
C21 C20 H20 119.7 . .
C20 C21 C16 119.6(4) . .
C20 C21 H21 120.2 . .
C16 C21 H21 120.2 . .
C23 C22 C27 120.0(3) . .
C23 C22 P1 123.5(2) . .
C27 C22 P1 116.5(2) . .
C22 C23 C24 119.7(3) . .
C22 C23 H23 120.1 . .
C24 C23 H23 120.1 . .
C25 C24 C23 120.2(3) . .
C25 C24 H24 119.9 . .
C23 C24 H24 119.9 . .
C26 C25 C24 120.3(3) . .
C26 C25 H25 119.9 . .
C24 C25 H25 119.9 . .
C25 C26 C27 120.2(3) . .
C25 C26 H26 119.9 . .
C27 C26 H26 119.9 . .
C26 C27 C22 119.6(3) . .
C26 C27 H27 120.2 . .
C22 C27 H27 120.2 . .
C33 C28 C29 120.3(3) . .
C33 C28 P1 119.4(2) . .
C29 C28 P1 120.0(2) . .
C30 C29 C28 119.8(3) . .
C30 C29 H29 120.1 . .
C28 C29 H29 120.1 . .
C29 C30 C31 119.8(3) . .
C29 C30 H30 120.1 . .
C31 C30 H30 120.1 . .
C32 C31 C30 121.0(3) . .
C32 C31 H31 119.5 . .
C30 C31 H31 119.5 . .
C31 C32 C33 119.8(4) . .
C31 C32 H32 120.1 . .
C33 C32 H32 120.1 . .
C28 C33 C32 119.2(3) . .
C28 C33 H33 120.4 . .
C32 C33 H33 120.4 . .

loop_
_geom_bond_atom_site_label_1
_geom_bond_atom_site_label_2
_geom_bond_distance
_geom_bond_site_symmetry_2
C9 C10 1.523(6) .
C9 C8 1.537(5) .
C9 C12 1.542(6) .
C9 H9 1.0000 .
C10 C11 1.515(6) .
C10 H10A 0.9900 .
C10 H10B 0.9900 .
C11 H11A 0.9800 .
C11 H11B 0.9800 .
C11 H11C 0.9800 .
C12 C13 1.526(7) .
C12 H12A 0.9900 .
C12 H12B 0.9900 .
C13 C14 1.534(7) .
C13 H13A 0.9900 .
C13 H13B 0.9900 .
C14 C15 1.536(9) .
C14 H14A 0.9900 .
C14 H14B 0.9900 .
C15 H15A 0.9800 .
C15 H15B 0.9800 .
C15 H15C 0.9800 .
C9X C10X 1.526(7) .
C9X C12X 1.543(7) .
C9X C8 1.543(7) .
C9X H9X 1.0000 .
C10X C11X 1.511(7) .
C10X H10C 0.9900 .
C10X H10D 0.9900 .
C11X H11D 0.9800 .
C11X H11E 0.9800 .
C11X H11F 0.9800 .
C12X C13X 1.527(8) .
C12X H12C 0.9900 .
C12X H12D 0.9900 .
C13X C14X 1.536(8) .
C13X H13C 0.9900 .
C13X H13D 0.9900 .
C14X C15X 1.65(2) .
C14X H14C 0.9900 .
C14X H14D 0.9900 .
C15X H15D 0.9800 .
C15X H15E 0.9800 .
C15X H15F 0.9800 .
P1 C3 1.786(3) .
P1 C28 1.794(3) .
P1 C22 1.802(3) .
P1 C16 1.808(3) .
O1 C6 1.227(4) .
O2 C7 1.234(3) .
N1 C7 1.389(4) .
N1 C6 1.391(3) .
N1 C8 1.472(3) .
C1 C2 1.405(4) .
C1 C5 1.409(4) 5_666
C1 C1 1.411(5) 5_666
C2 C3 1.416(4) .
C2 C7 1.449(4) 5_666
C3 C4 1.389(4) .
C4 C5 1.391(4) .
C4 H4 0.9500 .
C5 C6 1.452(4) .
C8 H8A 0.939(19) .
C8 H8B 0.927(19) .
C16 C17 1.387(5) .
C16 C21 1.403(4) .
C17 C18 1.391(5) .
C17 H17 0.9500 .
C18 C19 1.380(6) .
C18 H18 0.9500 .
C19 C20 1.373(7) .
C19 H19 0.9500 .
C20 C21 1.389(5) .
C20 H20 0.9500 .
C21 H21 0.9500 .
C22 C23 1.389(4) .
C22 C27 1.400(4) .
C23 C24 1.393(4) .
C23 H23 0.9500 .
C24 C25 1.389(5) .
C24 H24 0.9500 .
C25 C26 1.380(4) .
C25 H25 0.9500 .
C26 C27 1.396(4) .
C26 H26 0.9500 .
C27 H27 0.9500 .
C28 C33 1.386(5) .
C28 C29 1.396(4) .
C29 C30 1.380(5) .
C29 H29 0.9500 .
C30 C31 1.382(6) .
C30 H30 0.9500 .
C31 C32 1.373(6) .
C31 H31 0.9500 .
C32 C33 1.402(5) .
C32 H32 0.9500 .
C33 H33 0.9500 .

loop_
_geom_torsion_atom_site_label_1
_geom_torsion_atom_site_label_2
_geom_torsion_atom_site_label_3
_geom_torsion_atom_site_label_4
_geom_torsion
_geom_torsion_site_symmetry_1
_geom_torsion_site_symmetry_4
C8 C9 C10 C11 174.6(5) . .
C12 C9 C10 C11 -58.4(7) . .
C10 C9 C12 C13 -58.7(7) . .
C8 C9 C12 C13 67.0(6) . .
C9 C12 C13 C14 -173.7(6) . .
C12 C13 C14 C15 179.2(6) . .
C12X C9X C10X C11X 63.8(13) . .
C8 C9X C10X C11X -176.6(9) . .
C10X C9X C12X C13X 173.1(9) . .
C8 C9X C12X C13X 52.5(11) . .
C9X C12X C13X C14X 167.4(10) . .
C12X C13X C14X C15X 54.8(16) . .
C5 C1 C2 C3 -180.0(2) 5_666 .
C1 C1 C2 C3 -0.6(4) 5_666 .
C5 C1 C2 C7 1.4(4) 5_666 5_666
C1 C1 C2 C7 -179.2(3) 5_666 5_666
C1 C2 C3 C4 -0.2(4) . .
C7 C2 C3 C4 178.4(2) 5_666 .
C1 C2 C3 P1 -178.30(19) . .
C7 C2 C3 P1 0.3(4) 5_666 .
C28 P1 C3 C4 109.9(2) . .
C22 P1 C3 C4 -117.1(2) . .
C16 P1 C3 C4 -2.9(2) . .
C28 P1 C3 C2 -71.9(3) . .
C22 P1 C3 C2 61.1(3) . .
C16 P1 C3 C2 175.3(2) . .
C2 C3 C4 C5 0.9(4) . .
P1 C3 C4 C5 179.2(2) . .
C3 C4 C5 C1 -0.9(4) . 5_666
C3 C4 C5 C6 177.4(2) . .
C7 N1 C6 O1 173.2(3) . .
C8 N1 C6 O1 -7.8(4) . .
C7 N1 C6 C5 -7.3(4) . .
C8 N1 C6 C5 171.7(2) . .
C4 C5 C6 O1 2.8(4) . .
C1 C5 C6 O1 -179.0(3) 5_666 .
C4 C5 C6 N1 -176.6(2) . .
C1 C5 C6 N1 1.6(4) 5_666 .
C6 N1 C7 O2 -172.4(3) . .
C8 N1 C7 O2 8.6(4) . .
C6 N1 C7 C2 8.5(4) . 5_666
C8 N1 C7 C2 -170.4(2) . 5_666
C7 N1 C8 C9 108.6(3) . .
C6 N1 C8 C9 -70.4(4) . .
C7 N1 C8 C9X 73.0(5) . .
C6 N1 C8 C9X -106.1(4) . .
C10 C9 C8 N1 -65.3(4) . .
C12 C9 C8 N1 166.7(3) . .
C10X C9X C8 N1 55.9(7) . .
C12X C9X C8 N1 179.5(5) . .
C3 P1 C16 C17 -104.0(3) . .
C28 P1 C16 C17 138.3(3) . .
C22 P1 C16 C17 12.6(3) . .
C3 P1 C16 C21 72.1(3) . .
C28 P1 C16 C21 -45.6(3) . .
C22 P1 C16 C21 -171.3(2) . .
C21 C16 C17 C18 -0.7(5) . .
P1 C16 C17 C18 175.4(3) . .
C16 C17 C18 C19 -0.9(5) . .
C17 C18 C19 C20 1.4(6) . .
C18 C19 C20 C21 -0.5(6) . .
C19 C20 C21 C16 -1.1(5) . .
C17 C16 C21 C20 1.6(5) . .
P1 C16 C21 C20 -174.5(3) . .
C3 P1 C22 C23 -161.0(2) . .
C28 P1 C22 C23 -32.0(3) . .
C16 P1 C22 C23 84.2(3) . .
C3 P1 C22 C27 20.6(3) . .
C28 P1 C22 C27 149.7(2) . .
C16 P1 C22 C27 -94.2(2) . .
C27 C22 C23 C24 -1.5(4) . .
P1 C22 C23 C24 -179.8(2) . .
C22 C23 C24 C25 0.5(5) . .
C23 C24 C25 C26 0.2(5) . .
C24 C25 C26 C27 0.1(5) . .
C25 C26 C27 C22 -1.1(4) . .
C23 C22 C27 C26 1.8(4) . .
P1 C22 C27 C26 -179.8(2) . .
C3 P1 C28 C33 -2.6(3) . .
C22 P1 C28 C33 -130.9(2) . .
C16 P1 C28 C33 112.0(3) . .
C3 P1 C28 C29 -176.1(2) . .
C22 P1 C28 C29 55.7(3) . .
C16 P1 C28 C29 -61.4(3) . .
C33 C28 C29 C30 2.3(5) . .
P1 C28 C29 C30 175.7(3) . .
C28 C29 C30 C31 -2.0(5) . .
C29 C30 C31 C32 0.1(6) . .
C30 C31 C32 C33 1.5(6) . .
C29 C28 C33 C32 -0.7(5) . .
P1 C28 C33 C32 -174.2(3) . .
C31 C32 C33 C28 -1.1(5) . .
